data_7218143
loop_
_publ_author_name
'Wang, Lei'
'Hu, Yanjing'
'Xu, Wenyan'
'pang, Yanyan'
'Liu, Faqian'
'Yang, Yu'

_publ_section_title
;
 Investigation of Hydrogen Bonding Patterns in A Series of Multi-component
 Molecular Solids Formed by Tetrabromoterephthalic Acid with Selected
 N-heterocycles
;
_journal_name_full 'RSC Adv.'
_journal_paper_doi 10.1039/C4RA08452G
_journal_year 2014
_chemical_formula_moiety '2(C12 H7 N3 O2), C8 H2 Br4 O4'
_chemical_formula_sum 'C32 H16 Br4 N6 O8'
_chemical_formula_weight 932.10
_chemical_name_systematic
;
 ?
;
_space_group_crystal_system monoclinic
_space_group_IT_number 14
_space_group_name_Hall '-P 2ybc'
_space_group_name_H-M_alt 'P 1 21/c 1'
_symmetry_space_group_name_Hall '-P 2ybc'
_symmetry_space_group_name_H-M 'P 1 21/c 1'
_atom_sites_solution_hydrogens mixed
_audit_creation_date 2014-09-04
_audit_creation_method
;
Olex2 1.2
(compiled 2014.07.22 svn.r2960 for OlexSys, GUI svn.r4862)
;
_cell_angle_alpha 90
_cell_angle_beta 121.166(3)
_cell_angle_gamma 90
_cell_formula_units_Z 4
_cell_length_a 17.4367(5)
_cell_length_b 11.5949(2)
_cell_length_c 18.1466(11)
_cell_measurement_reflns_used 9393
_cell_measurement_temperature 293(2)
_cell_measurement_theta_max 26.5000
_cell_measurement_theta_min 2.8380
_cell_volume 3139.3(2)
_computing_cell_refinement
;
CrysAlisPro, Agilent Technologies,
Version 1.171.36.28 (release 01-02-2013 CrysAlis171 .NET)
(compiled Feb  1 2013,16:14:44)
;
_computing_data_collection
;
CrysAlisPro, Agilent Technologies,
Version 1.171.36.28 (release 01-02-2013 CrysAlis171 .NET)
(compiled Feb  1 2013,16:14:44)
;
_computing_data_reduction
;
CrysAlisPro, Agilent Technologies,
Version 1.171.36.28 (release 01-02-2013 CrysAlis171 .NET)
(compiled Feb  1 2013,16:14:44)
;
_computing_molecular_graphics 'Olex2 (Dolomanov et al., 2009)'
_computing_publication_material 'Olex2 (Dolomanov et al., 2009)'
_computing_structure_refinement 'ShelXL (Sheldrick, 2008)'
_diffrn_ambient_temperature 293(2)
_diffrn_measured_fraction_theta_full 1.000
_diffrn_measured_fraction_theta_max 0.998
_diffrn_measurement_device_type 'multiwire proportional'
_diffrn_measurement_method 'phi and omega scans'
_diffrn_radiation_monochromator graphite
_diffrn_radiation_type MoK\a
_diffrn_radiation_wavelength 0.71073
_diffrn_reflns_av_R_equivalents 0.0397
_diffrn_reflns_av_unetI/netI 0.0345
_diffrn_reflns_Laue_measured_fraction_full 1.000
_diffrn_reflns_Laue_measured_fraction_max 0.998
_diffrn_reflns_limit_h_max 20
_diffrn_reflns_limit_h_min -22
_diffrn_reflns_limit_k_max 14
_diffrn_reflns_limit_k_min -14
_diffrn_reflns_limit_l_max 23
_diffrn_reflns_limit_l_min -22
_diffrn_reflns_number 32815
_diffrn_reflns_point_group_measured_fraction_full 1.000
_diffrn_reflns_point_group_measured_fraction_max 0.998
_diffrn_reflns_theta_full 25.242
_diffrn_reflns_theta_max 27.000
_diffrn_reflns_theta_min 2.192
_exptl_absorpt_coefficient_mu 5.193
_exptl_absorpt_correction_T_max 1.0000
_exptl_absorpt_correction_T_min 0.2798
_exptl_absorpt_correction_type multi-scan
_exptl_absorpt_process_details
;
CrysAlisPro, Agilent Technologies,
Version 1.171.36.28 (release 01-02-2013 CrysAlis171 .NET)
(compiled Feb  1 2013,16:14:44)
SADABS v.2.10 (Bruker,2003) was used for absorption correction.
R(int) for selected reflections was 0.1079 before and 0.0236 after
correction. The Ratio of minimum to maximum transmission is 0.42976.
The \l/2 correction factor is 0.0015
;
_exptl_crystal_colour colourless
_exptl_crystal_density_diffrn 1.972
_exptl_crystal_description block
_exptl_crystal_F_000 1816
_exptl_crystal_size_max 0.25
_exptl_crystal_size_mid 0.21
_exptl_crystal_size_min 0.16
_refine_diff_density_max 0.854
_refine_diff_density_min -0.544
_refine_diff_density_rms 0.077
_refine_ls_extinction_method none
_refine_ls_goodness_of_fit_ref 1.020
_refine_ls_hydrogen_treatment constr
_refine_ls_matrix_type full
_refine_ls_number_parameters 451
_refine_ls_number_reflns 6842
_refine_ls_number_restraints 0
_refine_ls_restrained_S_all 1.020
_refine_ls_R_factor_all 0.0722
_refine_ls_R_factor_gt 0.0434
_refine_ls_shift/su_max 0.000
_refine_ls_shift/su_mean 0.000
_refine_ls_structure_factor_coef Fsqd
_refine_ls_weighting_details
;
 w=1/[\s^2^(Fo^2^)+(0.0348P)^2^+6.0422P]
 where P=(Fo^2^+2Fc^2^)/3
;
_refine_ls_weighting_scheme calc
_refine_ls_wR_factor_gt 0.0899
_refine_ls_wR_factor_ref 0.1032
_reflns_Friedel_coverage 0.000
_reflns_number_gt 4898
_reflns_number_total 6842
_reflns_threshold_expression 'I > 2\s(I)'
_cod_data_source_file c4ra08452g2.cif
_cod_data_source_block w1
_cod_depositor_comments
;

2018-01-23
Z value and formula fixed to values more according to usual
chemical conventions.                 miguel
;
_cod_original_formula_sum 'C16 H8 Br2 N3 O4'
_cod_original_formula_weight 466.05
_cod_original_formula_moiety 'C12 H7 N3 O2, 0.5(C8 H2 Br4 O4)'
_cod_original_formula_units_Z 8
_cod_database_code 7218143
_shelxl_version_number 2013-2
_shelx_space_group_comment
;
The symmetry employed for this shelxl refinement is uniquely defined
by the following loop, which should always be used as a source of
symmetry information in preference to the above space-group names.
They are only intended as comments.
;
_olex2_refinement_description
;
1. Fixed Uiso
 At 1.2 times of:
  All C(H) groups, All O(H) groups
2.a Riding coordinates:
 O1(H1A), O4(H4)
2.b Aromatic/amide H refined with riding coordinates:
 C9(H9), C15(H15), C30(H30), C32(H32), C34(H34), C41(H41), C51(H51), C1(H1),
 C24(H24), C33(H33), C38(H38), C40(H40), C46(H46), C50(H50)
;
_olex2_submission_special_instructions 'No special instructions were received'

loop_
_space_group_symop_operation_xyz
'x, y, z'
'-x, y+1/2, -z+1/2'
'-x, -y, -z'
'x, -y-1/2, z-1/2'

loop_
_atom_site_label
_atom_site_type_symbol
_atom_site_fract_x
_atom_site_fract_y
_atom_site_fract_z
_atom_site_U_iso_or_equiv
_atom_site_adp_type
_atom_site_occupancy
_atom_site_site_symmetry_order
_atom_site_calc_flag
_atom_site_refinement_flags_posn
O5 O -0.4963(3) -0.0085(4) -0.3216(3) 0.0831(13) Uani 1 1 d .
O6 O -0.3953(4) -0.0543(6) -0.1933(4) 0.128(2) Uani 1 1 d .
N2 N -0.4197(4) -0.0292(4) -0.2676(4) 0.0739(14) Uani 1 1 d .
N5 N -0.1028(2) -0.0351(3) -0.2035(2) 0.0496(9) Uani 1 1 d .
N6 N -0.1663(2) 0.0416(3) -0.3653(2) 0.0396(8) Uani 1 1 d .
C9 C -0.1290(5) -0.1149(4) -0.0968(3) 0.0715(17) Uani 1 1 d .
H9 H -0.1048 -0.1487 -0.0427 0.086 Uiso 1 1 calc R
C12 C -0.2252(3) 0.0228(3) -0.3401(2) 0.0337(8) Uani 1 1 d .
C15 C -0.3464(3) 0.0858(4) -0.4791(3) 0.0549(12) Uani 1 1 d .
H15 H -0.4066 0.1031 -0.5167 0.066 Uiso 1 1 calc R
C19 C -0.2550(3) -0.0483(3) -0.2284(3) 0.0459(11) Uani 1 1 d .
C22 C -0.3177(3) 0.0454(3) -0.3957(3) 0.0414(10) Uani 1 1 d .
C27 C -0.1927(3) -0.0213(3) -0.2541(3) 0.0381(9) Uani 1 1 d .
C30 C -0.0734(4) -0.0795(4) -0.1268(3) 0.0659(15) Uani 1 1 d .
H30 H -0.0119 -0.0880 -0.0903 0.079 Uiso 1 1 calc R
C32 C -0.3774(3) 0.0256(4) -0.3671(3) 0.0508(11) Uani 1 1 d .
H32 H -0.4378 0.0436 -0.4029 0.061 Uiso 1 1 calc R
C34 C -0.2869(4) 0.0992(4) -0.5043(3) 0.0610(13) Uani 1 1 d .
H34 H -0.3054 0.1221 -0.5602 0.073 Uiso 1 1 calc R
C35 C -0.3491(3) -0.0185(4) -0.2894(3) 0.0490(12) Uani 1 1 d .
C41 C -0.1973(3) 0.0781(4) -0.4453(3) 0.0526(11) Uani 1 1 d .
H41 H -0.1563 0.0903 -0.4626 0.063 Uiso 1 1 calc R
C51 C -0.2185(5) -0.0991(4) -0.1476(4) 0.0657(15) Uani 1 1 d .
H51 H -0.2562 -0.1224 -0.1282 0.079 Uiso 1 1 calc R
O7 O 0.1314(3) -0.3267(4) -0.4203(2) 0.0910(13) Uani 1 1 d .
O8 O 0.0350(2) -0.2218(4) -0.4149(2) 0.0767(11) Uani 1 1 d .
N1 N 0.1111(2) -0.2593(3) -0.3831(2) 0.0462(9) Uani 1 1 d .
N3 N 0.4222(2) -0.1874(3) -0.1440(2) 0.0450(8) Uani 1 1 d .
N4 N 0.3578(2) -0.1161(3) -0.0444(2) 0.0373(7) Uani 1 1 d .
C1 C 0.3260(3) -0.0783(4) 0.0032(3) 0.0454(10) Uani 1 1 d .
H1 H 0.3666 -0.0542 0.0590 0.054 Uiso 1 1 calc R
C13 C 0.2728(3) -0.2243(3) -0.2653(2) 0.0332(8) Uani 1 1 d .
C14 C 0.1783(3) -0.2218(3) -0.2954(2) 0.0357(9) Uani 1 1 d .
C17 C 0.2982(2) -0.1506(3) -0.1260(2) 0.0320(8) Uani 1 1 d .
C21 C 0.2055(3) -0.1484(3) -0.1596(2) 0.0343(8) Uani 1 1 d .
C24 C 0.1463(3) -0.1859(3) -0.2461(3) 0.0396(9) Uani 1 1 d .
H24 H 0.0848 -0.1855 -0.2686 0.047 Uiso 1 1 calc R
C26 C 0.3322(2) -0.1888(3) -0.1803(2) 0.0335(8) Uani 1 1 d .
C33 C 0.1740(3) -0.1088(4) -0.1069(3) 0.0450(10) Uani 1 1 d .
H33 H 0.1129 -0.1074 -0.1270 0.054 Uiso 1 1 calc R
C38 C 0.3112(3) -0.2564(4) -0.3145(3) 0.0447(10) Uani 1 1 d .
H38 H 0.2749 -0.2812 -0.3711 0.054 Uiso 1 1 calc R
C40 C 0.4543(3) -0.2173(4) -0.1929(3) 0.0525(11) Uani 1 1 d .
H40 H 0.5161 -0.2160 -0.1687 0.063 Uiso 1 1 calc R
C46 C 0.4016(3) -0.2507(4) -0.2782(3) 0.0501(11) Uani 1 1 d .
H46 H 0.4277 -0.2690 -0.3102 0.060 Uiso 1 1 calc R
C50 C 0.2347(3) -0.0726(4) -0.0257(3) 0.0488(11) Uani 1 1 d .
H50 H 0.2156 -0.0443 0.0101 0.059 Uiso 1 1 calc R
Br1 Br -0.35504(3) -0.41468(4) -0.21479(3) 0.05583(14) Uani 1 1 d .
Br2 Br -0.13173(3) -0.43950(4) -0.09839(3) 0.05833(15) Uani 1 1 d .
Br3 Br -0.10956(3) -0.27093(5) -0.37750(3) 0.06210(15) Uani 1 1 d .
Br4 Br -0.32985(3) -0.23810(4) -0.49146(3) 0.06048(15) Uani 1 1 d .
O1 O -0.01327(18) -0.4669(2) -0.2174(2) 0.0505(8) Uani 1 1 d .
H1A H 0.0412 -0.4665 -0.1963 0.061 Uiso 1 1 d R
O2 O 0.0107(2) -0.2985(3) -0.1490(3) 0.0831(13) Uani 1 1 d .
O3 O -0.4635(2) -0.2370(3) -0.3855(3) 0.0717(11) Uani 1 1 d .
O4 O -0.46328(18) -0.3976(2) -0.45281(19) 0.0475(7) Uani 1 1 d .
H4 H -0.5174 -0.3885 -0.4810 0.057 Uiso 1 1 d R
C5 C -0.1814(3) -0.3125(3) -0.3315(3) 0.0404(9) Uani 1 1 d .
C6 C -0.1390(3) -0.3562(3) -0.2484(3) 0.0387(9) Uani 1 1 d .
C7 C -0.2735(3) -0.2992(3) -0.3790(2) 0.0373(9) Uani 1 1 d .
C8 C -0.2835(3) -0.3718(3) -0.2608(3) 0.0360(9) Uani 1 1 d .
C10 C -0.1908(3) -0.3848(3) -0.2131(2) 0.0377(9) Uani 1 1 d .
C16 C -0.0379(3) -0.3709(4) -0.1982(3) 0.0464(10) Uani 1 1 d .
C18 C -0.3252(2) -0.3298(3) -0.3438(3) 0.0356(9) Uani 1 1 d .
C25 C -0.4265(3) -0.3154(3) -0.3975(3) 0.0423(10) Uani 1 1 d .

loop_
_atom_site_aniso_label
_atom_site_aniso_U_11
_atom_site_aniso_U_22
_atom_site_aniso_U_33
_atom_site_aniso_U_23
_atom_site_aniso_U_13
_atom_site_aniso_U_12
O5 0.048(2) 0.108(3) 0.105(3) -0.039(3) 0.048(2) -0.016(2)
O6 0.111(4) 0.207(6) 0.104(4) -0.006(4) 0.082(4) -0.041(4)
N2 0.082(4) 0.080(3) 0.084(4) -0.034(3) 0.060(3) -0.038(3)
N5 0.048(2) 0.061(2) 0.039(2) 0.0056(17) 0.0213(18) 0.0145(18)
N6 0.0371(19) 0.0468(19) 0.0357(19) -0.0012(15) 0.0195(16) -0.0043(15)
C9 0.132(6) 0.052(3) 0.046(3) 0.010(2) 0.057(4) 0.017(3)
C12 0.033(2) 0.0299(19) 0.038(2) -0.0042(16) 0.0182(18) -0.0008(16)
C15 0.045(3) 0.046(3) 0.045(3) 0.000(2) 0.003(2) 0.005(2)
C19 0.073(3) 0.029(2) 0.054(3) -0.0110(19) 0.046(3) -0.010(2)
C22 0.035(2) 0.035(2) 0.046(2) -0.0110(18) 0.015(2) -0.0020(17)
C27 0.048(3) 0.0298(19) 0.044(2) -0.0052(17) 0.029(2) -0.0016(17)
C30 0.078(4) 0.070(3) 0.044(3) 0.007(2) 0.027(3) 0.032(3)
C32 0.040(3) 0.051(3) 0.060(3) -0.019(2) 0.024(2) -0.008(2)
C34 0.068(4) 0.058(3) 0.040(3) 0.007(2) 0.016(3) -0.007(3)
C35 0.047(3) 0.044(2) 0.075(3) -0.030(2) 0.045(3) -0.021(2)
C41 0.058(3) 0.059(3) 0.040(2) 0.001(2) 0.025(2) -0.007(2)
C51 0.102(5) 0.048(3) 0.071(4) -0.006(3) 0.062(4) -0.005(3)
O7 0.068(3) 0.121(3) 0.063(2) -0.042(2) 0.019(2) 0.003(2)
O8 0.041(2) 0.130(3) 0.047(2) -0.009(2) 0.0135(17) -0.006(2)
N1 0.042(2) 0.057(2) 0.0338(19) 0.0003(17) 0.0148(18) -0.0009(18)
N3 0.036(2) 0.054(2) 0.046(2) 0.0041(17) 0.0210(17) -0.0003(16)
N4 0.0369(19) 0.0381(18) 0.0323(18) 0.0008(14) 0.0147(15) -0.0018(14)
C1 0.051(3) 0.045(2) 0.033(2) -0.0006(18) 0.017(2) -0.003(2)
C13 0.036(2) 0.0311(19) 0.033(2) 0.0052(16) 0.0183(18) -0.0003(16)
C14 0.037(2) 0.034(2) 0.029(2) 0.0023(16) 0.0121(18) -0.0040(17)
C17 0.031(2) 0.0298(19) 0.0293(19) 0.0058(15) 0.0118(17) 0.0004(15)
C21 0.036(2) 0.0310(19) 0.034(2) 0.0046(16) 0.0173(18) 0.0005(16)
C24 0.031(2) 0.043(2) 0.044(2) 0.0044(18) 0.0184(19) -0.0007(17)
C26 0.031(2) 0.0323(19) 0.036(2) 0.0081(16) 0.0168(18) 0.0016(16)
C33 0.038(2) 0.052(3) 0.048(3) 0.003(2) 0.024(2) 0.0019(19)
C38 0.056(3) 0.047(2) 0.038(2) 0.0008(19) 0.029(2) -0.004(2)
C40 0.037(2) 0.066(3) 0.056(3) 0.011(2) 0.026(2) 0.006(2)
C46 0.056(3) 0.058(3) 0.051(3) 0.007(2) 0.038(2) 0.006(2)
C50 0.056(3) 0.053(3) 0.044(3) -0.002(2) 0.031(2) 0.002(2)
Br1 0.0493(3) 0.0649(3) 0.0673(3) -0.0023(2) 0.0401(3) -0.0023(2)
Br2 0.0552(3) 0.0666(3) 0.0412(3) 0.0011(2) 0.0165(2) 0.0030(2)
Br3 0.0521(3) 0.0810(4) 0.0661(3) -0.0066(3) 0.0396(3) -0.0134(2)
Br4 0.0600(3) 0.0631(3) 0.0440(3) 0.0046(2) 0.0168(2) -0.0042(2)
O1 0.0263(15) 0.0538(18) 0.068(2) -0.0165(15) 0.0214(15) -0.0029(13)
O2 0.0329(18) 0.072(2) 0.111(3) -0.046(2) 0.014(2) -0.0036(17)
O3 0.0359(18) 0.056(2) 0.098(3) -0.0293(19) 0.0172(19) 0.0074(15)
O4 0.0270(14) 0.0448(16) 0.0515(18) -0.0167(14) 0.0068(13) -0.0015(12)
C5 0.035(2) 0.045(2) 0.046(2) -0.0121(19) 0.024(2) -0.0091(18)
C6 0.027(2) 0.040(2) 0.044(2) -0.0130(18) 0.0148(19) -0.0038(17)
C7 0.038(2) 0.037(2) 0.033(2) -0.0093(17) 0.0160(18) -0.0045(17)
C8 0.034(2) 0.035(2) 0.043(2) -0.0122(18) 0.0229(19) -0.0050(16)
C10 0.034(2) 0.037(2) 0.034(2) -0.0096(17) 0.0124(18) -0.0007(17)
C16 0.029(2) 0.052(3) 0.051(3) -0.010(2) 0.016(2) -0.001(2)
C18 0.028(2) 0.0301(19) 0.043(2) -0.0122(17) 0.0141(18) -0.0050(16)
C25 0.030(2) 0.037(2) 0.049(2) -0.0075(19) 0.0130(19) 0.0014(17)

loop_
_atom_type_symbol
_atom_type_description
_atom_type_scat_dispersion_real
_atom_type_scat_dispersion_imag
_atom_type_scat_source
C C 0.0030 0.0020 'International Tables Vol C Tables 4.2.6.8 and 6.1.1.4'
H H 0.0000 0.0000 'International Tables Vol C Tables 4.2.6.8 and 6.1.1.4'
Br Br -0.2900 2.4600 'International Tables Vol C Tables 4.2.6.8 and 6.1.1.4'
N N 0.0060 0.0030 'International Tables Vol C Tables 4.2.6.8 and 6.1.1.4'
O O 0.0110 0.0060 'International Tables Vol C Tables 4.2.6.8 and 6.1.1.4'

loop_
_geom_angle_atom_site_label_1
_geom_angle_atom_site_label_2
_geom_angle_atom_site_label_3
_geom_angle
O5 N2 O6 123.5(5)
O5 N2 C35 119.5(5)
O6 N2 C35 116.9(5)
C30 N5 C27 116.4(4)
C41 N6 C12 118.3(4)
C30 C9 H9 120.5
C51 C9 H9 120.5
C51 C9 C30 118.9(5)
N6 C12 C22 121.2(4)
N6 C12 C27 118.9(3)
C22 C12 C27 120.0(4)
C22 C15 H15 120.1
C34 C15 H15 120.1
C34 C15 C22 119.8(4)
C27 C19 C35 116.4(4)
C51 C19 C27 115.4(5)
C51 C19 C35 128.1(4)
C15 C22 C12 118.0(4)
C32 C22 C12 119.7(4)
C32 C22 C15 122.2(4)
N5 C27 C12 116.2(3)
N5 C27 C19 124.3(4)
C19 C27 C12 119.5(4)
N5 C30 C9 124.0(5)
N5 C30 H30 118.0
C9 C30 H30 118.0
C22 C32 H32 119.5
C35 C32 C22 121.0(4)
C35 C32 H32 119.5
C15 C34 H34 120.7
C15 C34 C41 118.5(4)
C41 C34 H34 120.7
C19 C35 N2 122.5(5)
C32 C35 N2 114.2(5)
C32 C35 C19 123.2(4)
N6 C41 C34 124.1(5)
N6 C41 H41 118.0
C34 C41 H41 118.0
C9 C51 C19 120.8(5)
C9 C51 H51 119.6
C19 C51 H51 119.6
O7 N1 O8 122.1(4)
O7 N1 C14 120.0(4)
O8 N1 C14 117.9(4)
C40 N3 C26 117.3(4)
C1 N4 C17 117.9(3)
N4 C1 H1 118.1
N4 C1 C50 123.7(4)
C50 C1 H1 118.1
C26 C13 C14 117.4(3)
C26 C13 C38 116.7(4)
C38 C13 C14 125.9(4)
C13 C14 N1 121.2(3)
C24 C14 N1 116.1(4)
C24 C14 C13 122.7(4)
N4 C17 C21 122.0(3)
N4 C17 C26 118.5(3)
C21 C17 C26 119.5(3)
C17 C21 C24 119.1(3)
C17 C21 C33 118.6(4)
C33 C21 C24 122.3(4)
C14 C24 C21 120.9(4)
C14 C24 H24 119.5
C21 C24 H24 119.5
N3 C26 C13 123.4(4)
N3 C26 C17 116.3(3)
C13 C26 C17 120.3(3)
C21 C33 H33 120.7
C50 C33 C21 118.7(4)
C50 C33 H33 120.7
C13 C38 H38 120.3
C46 C38 C13 119.4(4)
C46 C38 H38 120.3
N3 C40 H40 118.0
N3 C40 C46 124.0(4)
C46 C40 H40 118.0
C38 C46 C40 119.2(4)
C38 C46 H46 120.4
C40 C46 H46 120.4
C1 C50 H50 120.4
C33 C50 C1 119.2(4)
C33 C50 H50 120.4
C16 O1 H1A 109.5
C25 O4 H4 110.0
C6 C5 Br3 118.1(3)
C7 C5 Br3 121.2(3)
C7 C5 C6 120.7(4)
C5 C6 C10 118.8(4)
C5 C6 C16 119.6(4)
C10 C6 C16 121.6(4)
C5 C7 Br4 120.1(3)
C5 C7 C18 120.3(4)
C18 C7 Br4 119.6(3)
C10 C8 Br1 121.0(3)
C18 C8 Br1 118.6(3)
C18 C8 C10 120.3(4)
C6 C10 Br2 118.3(3)
C6 C10 C8 120.6(4)
C8 C10 Br2 121.1(3)
O1 C16 C6 112.1(3)
O2 C16 O1 126.3(4)
O2 C16 C6 121.5(4)
C7 C18 C25 119.4(4)
C8 C18 C7 119.3(4)
C8 C18 C25 121.3(4)
O3 C25 O4 127.3(4)
O3 C25 C18 121.5(4)
O4 C25 C18 111.2(3)

loop_
_geom_bond_atom_site_label_1
_geom_bond_atom_site_label_2
_geom_bond_distance
O5 N2 1.203(6)
O6 N2 1.222(6)
N2 C35 1.481(6)
N5 C27 1.355(5)
N5 C30 1.315(6)
N6 C12 1.341(5)
N6 C41 1.328(5)
C9 H9 0.9300
C9 C30 1.395(8)
C9 C51 1.354(8)
C12 C22 1.415(5)
C12 C27 1.449(5)
C15 H15 0.9300
C15 C22 1.405(6)
C15 C34 1.343(7)
C19 C27 1.422(6)
C19 C35 1.468(7)
C19 C51 1.392(7)
C22 C32 1.402(6)
C30 H30 0.9300
C32 H32 0.9300
C32 C35 1.331(7)
C34 H34 0.9300
C34 C41 1.384(7)
C41 H41 0.9300
C51 H51 0.9300
O7 N1 1.199(5)
O8 N1 1.220(5)
N1 C14 1.470(5)
N3 C26 1.352(5)
N3 C40 1.317(5)
N4 C1 1.320(5)
N4 C17 1.356(5)
C1 H1 0.9300
C1 C50 1.397(6)
C13 C14 1.443(5)
C13 C26 1.403(5)
C13 C38 1.415(5)
C14 C24 1.342(5)
C17 C21 1.402(5)
C17 C26 1.457(5)
C21 C24 1.429(5)
C21 C33 1.404(5)
C24 H24 0.9300
C33 H33 0.9300
C33 C50 1.361(6)
C38 H38 0.9300
C38 C46 1.360(6)
C40 H40 0.9300
C40 C46 1.384(6)
C46 H46 0.9300
C50 H50 0.9300
Br1 C8 1.892(4)
Br2 C10 1.891(4)
Br3 C5 1.891(4)
Br4 C7 1.886(4)
O1 H1A 0.8201
O1 C16 1.303(5)
O2 C16 1.199(5)
O3 C25 1.198(5)
O4 H4 0.8140
O4 C25 1.288(5)
C5 C6 1.387(6)
C5 C7 1.384(5)
C6 C10 1.391(6)
C6 C16 1.518(5)
C7 C18 1.393(5)
C8 C10 1.392(5)
C8 C18 1.379(6)
C18 C25 1.522(5)
